data_7117465
loop_
_publ_author_name
'Julien Maury'
'Bryden A. F. Le Bailly'
'James Raftery'
'Jonathan Clayden'

_publ_section_title
;
 Conformational cooperativity between helical domains of differing
 geometry in oligoamide-oligourea foldamer chimeras
;
_journal_name_full Chem.Commun.
_journal_page_first 11802
_journal_paper_doi 10.1039/C5cc02995C
_journal_volume 51
_journal_year 2015
_chemical_absolute_configuration syn
_chemical_formula_sum 'C48 H88 N12 O12'
_chemical_formula_weight 1025.30
_chemical_name_systematic
; 
 ? 
;
_space_group_IT_number 19
_symmetry_cell_setting orthorhombic
_symmetry_space_group_name_Hall 'P 2ac 2ab'
_symmetry_space_group_name_H-M 'P 21 21 21'
_atom_sites_solution_hydrogens geom
_atom_sites_solution_primary direct
_atom_sites_solution_secondary difmap
_audit_creation_method SHELXL-97
_audit_update_record
;
2015-04-02 deposited with the CCDC.
2015-06-05 downloaded from the CCDC.
;
_cell_angle_alpha 90.00
_cell_angle_beta 90.00
_cell_angle_gamma 90.00
_cell_formula_units_Z 4
_cell_length_a 9.4643(4)
_cell_length_b 19.6586(10)
_cell_length_c 31.9809(13)
_cell_measurement_reflns_used 7056
_cell_measurement_temperature 100(2)
_cell_measurement_theta_max 72.32
_cell_measurement_theta_min 4.50
_cell_volume 5950.2(5)
_computing_cell_refinement 'Bruker SAINT'
_computing_data_collection 'Bruker APEX2'
_computing_data_reduction 'Bruker SAINT'
_computing_molecular_graphics 'Bruker SHELXTL'
_computing_publication_material 'Bruker SHELXTL'
_computing_structure_refinement 'SHELXL-97 (Sheldrick, 2008)'
_computing_structure_solution 'SHELXS-97 (Sheldrick, 2008)'
_diffrn_ambient_temperature 100(2)
_diffrn_measured_fraction_theta_full 0.994
_diffrn_measured_fraction_theta_max 0.994
_diffrn_measurement_device_type 'Bruker APEX-II CCD'
_diffrn_measurement_method '\f and \w scans'
_diffrn_radiation_monochromator graphite
_diffrn_radiation_source 'fine-focus sealed tube'
_diffrn_radiation_type CuK\a
_diffrn_radiation_wavelength 1.54178
_diffrn_reflns_av_R_equivalents 0.0583
_diffrn_reflns_av_sigmaI/netI 0.0488
_diffrn_reflns_limit_h_max 11
_diffrn_reflns_limit_h_min -7
_diffrn_reflns_limit_k_max 23
_diffrn_reflns_limit_k_min -24
_diffrn_reflns_limit_l_max 39
_diffrn_reflns_limit_l_min -37
_diffrn_reflns_number 41565
_diffrn_reflns_theta_full 72.49
_diffrn_reflns_theta_max 72.49
_diffrn_reflns_theta_min 2.64
_exptl_absorpt_coefficient_mu 0.679
_exptl_absorpt_correction_T_max 0.9540
_exptl_absorpt_correction_T_min 0.838928
_exptl_absorpt_correction_type multi-scan
_exptl_absorpt_process_details SADABS
_exptl_crystal_colour white
_exptl_crystal_density_diffrn 1.145
_exptl_crystal_density_method 'not measured'
_exptl_crystal_description block
_exptl_crystal_F_000 2224
_exptl_crystal_recrystallization_method 'Re-crystallisation from solvent: MeOH, DCM, DMF'
_exptl_crystal_size_max 0.25
_exptl_crystal_size_mid 0.22
_exptl_crystal_size_min 0.07
_refine_diff_density_max 0.361
_refine_diff_density_min -0.330
_refine_diff_density_rms 0.080
_refine_ls_abs_structure_details 'Flack H D (1983), Acta Cryst. A39, 876-881'
_refine_ls_abs_structure_Flack -0.2(2)
_refine_ls_extinction_method none
_refine_ls_goodness_of_fit_ref 1.094
_refine_ls_hydrogen_treatment mixed
_refine_ls_matrix_type full
_refine_ls_number_parameters 716
_refine_ls_number_reflns 11298
_refine_ls_number_restraints 3
_refine_ls_restrained_S_all 1.094
_refine_ls_R_factor_all 0.0666
_refine_ls_R_factor_gt 0.0608
_refine_ls_shift/su_max 0.088
_refine_ls_shift/su_mean 0.001
_refine_ls_structure_factor_coef Fsqd
_refine_ls_weighting_details 'calc w=1/[\s^2^(Fo^2^)+(0.1275P)^2^+1.5902P] where P=(Fo^2^+2Fc^2^)/3'
_refine_ls_weighting_scheme calc
_refine_ls_wR_factor_gt 0.1841
_refine_ls_wR_factor_ref 0.1892
_reflns_number_gt 10233
_reflns_number_total 11298
_reflns_threshold_expression >2sigma(I)
_cod_data_source_file c5cc02995c2.cif
_cod_data_source_block s4214qa
_cod_original_sg_symbol_H-M P212121
_cod_database_code 7117465

loop_
_symmetry_equiv_pos_as_xyz
'x, y, z'
'-x+1/2, -y, z+1/2'
'x+1/2, -y+1/2, -z'
'-x, y+1/2, -z+1/2'

loop_
_atom_site_label
_atom_site_type_symbol
_atom_site_fract_x
_atom_site_fract_y
_atom_site_fract_z
_atom_site_U_iso_or_equiv
_atom_site_adp_type
_atom_site_occupancy
_atom_site_symmetry_multiplicity
_atom_site_calc_flag
_atom_site_refinement_flags
_atom_site_disorder_assembly
_atom_site_disorder_group
C1 C 0.8906(4) 0.23582(17) 0.18406(10) 0.0265(6) Uani 1 1 d . . .
C2 C 0.8658(4) 0.18453(19) 0.21294(12) 0.0328(7) Uani 1 1 d . . .
H2 H 0.7787 0.1605 0.2125 0.039 Uiso 1 1 calc R . .
C3 C 0.9678(4) 0.1680(2) 0.24264(12) 0.0385(8) Uani 1 1 d . . .
H3 H 0.9498 0.1330 0.2624 0.046 Uiso 1 1 calc R . .
C4 C 1.0948(4) 0.2023(2) 0.24353(12) 0.0367(8) Uani 1 1 d . . .
H4 H 1.1639 0.1916 0.2641 0.044 Uiso 1 1 calc R . .
C5 C 1.1208(4) 0.25287(19) 0.21399(12) 0.0349(8) Uani 1 1 d . . .
H5 H 1.2088 0.2761 0.2139 0.042 Uiso 1 1 calc R . .
C6 C 1.0182(4) 0.26920(18) 0.18471(11) 0.0316(7) Uani 1 1 d . . .
H6 H 1.0364 0.3040 0.1648 0.038 Uiso 1 1 calc R . .
C7 C 0.7730(4) 0.25242(17) 0.15343(12) 0.0300(7) Uani 1 1 d . . .
H7A H 0.7700 0.2166 0.1317 0.036 Uiso 1 1 calc R . .
H7B H 0.6817 0.2515 0.1685 0.036 Uiso 1 1 calc R . .
C8 C 0.7669(3) 0.37189(17) 0.15915(10) 0.0232(6) Uani 1 1 d . . .
C9 C 0.7647(3) 0.49527(17) 0.15848(10) 0.0240(6) Uani 1 1 d . . .
C10 C 0.7235(4) 0.55061(17) 0.12648(10) 0.0273(7) Uani 1 1 d . . .
H10A H 0.7938 0.5519 0.1040 0.041 Uiso 1 1 calc R . .
H10B H 0.7200 0.5950 0.1404 0.041 Uiso 1 1 calc R . .
H10C H 0.6305 0.5401 0.1147 0.041 Uiso 1 1 calc R . .
C11 C 0.9134(3) 0.5086(2) 0.17492(11) 0.0308(7) Uani 1 1 d . . .
H11A H 0.9451 0.4694 0.1914 0.046 Uiso 1 1 calc R . .
H11B H 0.9127 0.5493 0.1926 0.046 Uiso 1 1 calc R . .
H11C H 0.9778 0.5156 0.1513 0.046 Uiso 1 1 calc R . .
C12 C 0.6574(3) 0.49683(15) 0.19491(9) 0.0211(6) Uani 1 1 d . . .
C13 C 0.4072(3) 0.48507(17) 0.21407(10) 0.0248(6) Uani 1 1 d . . .
C14 C 0.2744(4) 0.4558(2) 0.19342(11) 0.0312(7) Uani 1 1 d . . .
H14A H 0.2564 0.4798 0.1671 0.047 Uiso 1 1 calc R . .
H14B H 0.1934 0.4618 0.2122 0.047 Uiso 1 1 calc R . .
H14C H 0.2884 0.4073 0.1878 0.047 Uiso 1 1 calc R . .
C15 C 0.3805(4) 0.55885(19) 0.22620(11) 0.0329(7) Uani 1 1 d . . .
H15A H 0.4681 0.5790 0.2368 0.049 Uiso 1 1 calc R . .
H15B H 0.3077 0.5607 0.2480 0.049 Uiso 1 1 calc R . .
H15C H 0.3485 0.5843 0.2016 0.049 Uiso 1 1 calc R . .
C16 C 0.4393(3) 0.44207(17) 0.25372(10) 0.0225(6) Uani 1 1 d . . .
C17 C 0.5005(3) 0.32757(17) 0.28013(10) 0.0243(6) Uani 1 1 d . . .
C18 C 0.5493(4) 0.26062(18) 0.25990(11) 0.0293(7) Uani 1 1 d . . .
H18A H 0.4746 0.2433 0.2416 0.044 Uiso 1 1 calc R . .
H18B H 0.5694 0.2271 0.2818 0.044 Uiso 1 1 calc R . .
H18C H 0.6350 0.2688 0.2435 0.044 Uiso 1 1 calc R . .
C19 C 0.3673(4) 0.31561(19) 0.30632(11) 0.0300(7) Uani 1 1 d . . .
H19A H 0.3351 0.3589 0.3181 0.045 Uiso 1 1 calc R . .
H19B H 0.3886 0.2837 0.3290 0.045 Uiso 1 1 calc R . .
H19C H 0.2928 0.2965 0.2885 0.045 Uiso 1 1 calc R . .
C20 C 0.6216(3) 0.35416(16) 0.30813(10) 0.0226(6) Uani 1 1 d . . .
C21 C 0.8636(3) 0.39707(16) 0.31102(10) 0.0234(6) Uani 1 1 d . . .
C22 C 0.9712(3) 0.42504(18) 0.27991(10) 0.0256(6) Uani 1 1 d . . .
H22A H 1.0014 0.3886 0.2610 0.038 Uiso 1 1 calc R . .
H22B H 1.0533 0.4427 0.2951 0.038 Uiso 1 1 calc R . .
H22C H 0.9280 0.4618 0.2636 0.038 Uiso 1 1 calc R . .
C23 C 0.9290(4) 0.33817(17) 0.33588(10) 0.0273(7) Uani 1 1 d . . .
H23A H 0.8614 0.3223 0.3570 0.041 Uiso 1 1 calc R . .
H23B H 1.0154 0.3539 0.3497 0.041 Uiso 1 1 calc R . .
H23C H 0.9519 0.3007 0.3168 0.041 Uiso 1 1 calc R . .
C24 C 0.8201(3) 0.45494(16) 0.34138(10) 0.0203(6) Uani 1 1 d . . .
C25 C 0.7070(3) 0.56685(16) 0.34621(10) 0.0228(6) Uani 1 1 d . . .
C26 C 0.8403(4) 0.60707(17) 0.35772(10) 0.0279(7) Uani 1 1 d . . .
H26A H 0.8974 0.5805 0.3774 0.042 Uiso 1 1 calc R . .
H26B H 0.8131 0.6503 0.3707 0.042 Uiso 1 1 calc R . .
H26C H 0.8954 0.6161 0.3324 0.042 Uiso 1 1 calc R . .
C27 C 0.6100(4) 0.60933(17) 0.31830(10) 0.0274(7) Uani 1 1 d . . .
H27A H 0.6620 0.6239 0.2933 0.041 Uiso 1 1 calc R . .
H27B H 0.5775 0.6494 0.3338 0.041 Uiso 1 1 calc R . .
H27C H 0.5283 0.5819 0.3099 0.041 Uiso 1 1 calc R . .
C28 C 0.6216(3) 0.55028(15) 0.38628(9) 0.0205(6) Uani 1 1 d . . .
C29 C 0.4498(3) 0.47723(16) 0.42134(10) 0.0226(6) Uani 1 1 d . . .
H29 H 0.4864 0.5033 0.4459 0.027 Uiso 1 1 calc R . .
C30 C 0.2921(3) 0.4957(2) 0.41627(11) 0.0295(7) Uani 1 1 d . . .
H30 H 0.2445 0.4857 0.4435 0.035 Uiso 1 1 calc R . .
C31 C 0.2179(4) 0.4543(2) 0.38306(14) 0.0369(8) Uani 1 1 d . . .
H31A H 0.1185 0.4681 0.3815 0.055 Uiso 1 1 calc R . .
H31B H 0.2236 0.4059 0.3902 0.055 Uiso 1 1 calc R . .
H31C H 0.2634 0.4621 0.3560 0.055 Uiso 1 1 calc R . .
C32 C 0.2753(4) 0.5716(2) 0.40785(14) 0.0406(9) Uani 1 1 d . . .
H32A H 0.3060 0.5818 0.3793 0.061 Uiso 1 1 calc R . .
H32B H 0.3333 0.5974 0.4277 0.061 Uiso 1 1 calc R . .
H32C H 0.1759 0.5845 0.4112 0.061 Uiso 1 1 calc R . .
C33 C 0.4730(3) 0.40184(17) 0.43047(10) 0.0248(6) Uani 1 1 d . . .
H33A H 0.4216 0.3894 0.4563 0.030 Uiso 1 1 calc R . .
H33B H 0.4334 0.3745 0.4073 0.030 Uiso 1 1 calc R . .
C34 C 0.6940(3) 0.40360(15) 0.47037(10) 0.0210(6) Uani 1 1 d . . .
C35 C 0.9293(3) 0.43279(18) 0.49811(9) 0.0251(6) Uani 1 1 d . . .
H35 H 0.8781 0.4312 0.5254 0.030 Uiso 1 1 calc R . .
C36 C 1.0634(4) 0.3900(2) 0.50192(13) 0.0349(8) Uani 1 1 d . . .
H36A H 1.0385 0.3438 0.5108 0.052 Uiso 1 1 calc R . .
H36B H 1.1265 0.4105 0.5227 0.052 Uiso 1 1 calc R . .
H36C H 1.1113 0.3882 0.4748 0.052 Uiso 1 1 calc R . .
C37 C 0.9657(3) 0.50714(18) 0.48846(10) 0.0250(6) Uani 1 1 d . . .
H37A H 1.0231 0.5257 0.5117 0.030 Uiso 1 1 calc R . .
H37B H 1.0240 0.5088 0.4628 0.030 Uiso 1 1 calc R . .
C38 C 0.7596(3) 0.56917(15) 0.51535(9) 0.0195(6) Uani 1 1 d . . .
C39 C 0.5302(3) 0.62411(16) 0.53300(9) 0.0211(6) Uani 1 1 d . . .
H39 H 0.5791 0.6366 0.5596 0.025 Uiso 1 1 calc R . .
C40 C 0.4699(3) 0.68807(16) 0.51270(11) 0.0253(6) Uani 1 1 d . . .
H40A H 0.4269 0.6752 0.4856 0.030 Uiso 1 1 calc R . .
H40B H 0.3934 0.7058 0.5308 0.030 Uiso 1 1 calc R . .
C41 C 0.5756(4) 0.74511(18) 0.50494(14) 0.0366(8) Uani 1 1 d . . .
H41 H 0.6642 0.7238 0.4941 0.044 Uiso 1 1 calc R . .
C42 C 0.5233(7) 0.7937(3) 0.4722(2) 0.0755(19) Uani 1 1 d . . .
H42A H 0.4339 0.8138 0.4813 0.113 Uiso 1 1 calc R . .
H42B H 0.5086 0.7691 0.4459 0.113 Uiso 1 1 calc R . .
H42C H 0.5934 0.8297 0.4680 0.113 Uiso 1 1 calc R . .
C43 C 0.6119(10) 0.7811(4) 0.5438(2) 0.088(2) Uani 1 1 d . . .
H43A H 0.6670 0.8219 0.5371 0.133 Uiso 1 1 calc R . .
H43B H 0.6678 0.7511 0.5618 0.133 Uiso 1 1 calc R . .
H43C H 0.5250 0.7943 0.5583 0.133 Uiso 1 1 calc R . .
C44 C 0.4069(3) 0.57605(16) 0.54259(11) 0.0260(6) Uani 1 1 d . . .
H44A H 0.3523 0.5942 0.5665 0.031 Uiso 1 1 calc R . .
H44B H 0.3432 0.5741 0.5181 0.031 Uiso 1 1 calc R . .
C45 C 0.3666(3) 0.46250(16) 0.56997(10) 0.0224(6) Uani 1 1 d . . .
C46 C 0.3251(4) 0.34240(17) 0.58646(11) 0.0302(7) Uani 1 1 d . . .
H46 H 0.2227 0.3534 0.5828 0.036 Uiso 1 1 calc R . .
C47 C 0.3542(5) 0.33715(19) 0.63303(12) 0.0398(9) Uani 1 1 d . . .
H47A H 0.4531 0.3243 0.6375 0.060 Uiso 1 1 calc R . .
H47B H 0.2923 0.3026 0.6454 0.060 Uiso 1 1 calc R . .
H47C H 0.3360 0.3812 0.6463 0.060 Uiso 1 1 calc R . .
C48 C 0.3547(6) 0.27629(19) 0.56359(14) 0.0465(10) Uani 1 1 d . . .
H48A H 0.3350 0.2822 0.5337 0.070 Uiso 1 1 calc R . .
H48B H 0.2942 0.2403 0.5749 0.070 Uiso 1 1 calc R . .
H48C H 0.4541 0.2637 0.5674 0.070 Uiso 1 1 calc R . .
N1 N 0.7612(3) 0.42965(14) 0.13720(8) 0.0228(5) Uani 1 1 d . . .
H1 H 0.761(5) 0.433(2) 0.1081(16) 0.034 Uiso 1 1 d . . .
N2 N 0.5252(3) 0.47890(15) 0.18480(9) 0.0227(5) Uani 1 1 d . . .
H2B H 0.521(5) 0.460(2) 0.1634(17) 0.034 Uiso 1 1 d . . .
N3 N 0.4730(3) 0.37645(15) 0.24633(8) 0.0227(5) Uani 1 1 d . . .
H3B H 0.481(5) 0.363(2) 0.2208(16) 0.034 Uiso 1 1 d . . .
N4 N 0.7386(3) 0.37432(14) 0.28838(9) 0.0230(5) Uani 1 1 d . . .
H4B H 0.749(5) 0.376(2) 0.2641(17) 0.035 Uiso 1 1 d . . .
N5 N 0.7432(3) 0.50467(14) 0.32358(8) 0.0216(5) Uani 1 1 d . . .
H5B H 0.733(5) 0.504(2) 0.2956(15) 0.032 Uiso 1 1 d . . .
N6 N 0.5338(3) 0.49780(14) 0.38478(8) 0.0209(5) Uani 1 1 d . . .
H6B H 0.538(5) 0.481(2) 0.3616(16) 0.031 Uiso 1 1 d . . .
N7 N 0.6224(3) 0.38548(14) 0.43550(9) 0.0240(5) Uani 1 1 d . . .
H7C H 0.674(5) 0.386(2) 0.4148(17) 0.036 Uiso 1 1 d . . .
N8 N 0.8376(3) 0.40495(14) 0.46609(9) 0.0239(5) Uani 1 1 d . . .
H8 H 0.870(5) 0.407(2) 0.4422(17) 0.036 Uiso 1 1 d . . .
N9 N 0.8425(3) 0.54979(14) 0.48269(9) 0.0226(5) Uani 1 1 d . . .
H9B H 0.805(5) 0.550(2) 0.4607(17) 0.034 Uiso 1 1 d . . .
N10 N 0.6314(3) 0.59312(13) 0.50440(8) 0.0200(5) Uani 1 1 d . . .
H10D H 0.618(5) 0.598(2) 0.4761(15) 0.030 Uiso 1 1 d . . .
N11 N 0.4558(3) 0.50790(14) 0.55248(9) 0.0247(5) Uani 1 1 d . . .
H11F H 0.515(6) 0.495(3) 0.5384(15) 0.037 Uiso 1 1 d . . .
N12 N 0.4071(3) 0.39706(14) 0.56723(9) 0.0273(6) Uani 1 1 d . . .
H12 H 0.481(6) 0.391(3) 0.5555(17) 0.041 Uiso 1 1 d . . .
O1 O 0.7881(3) 0.31741(12) 0.13330(7) 0.0275(5) Uani 1 1 d . . .
O2 O 0.7551(3) 0.36630(12) 0.19668(7) 0.0271(5) Uani 1 1 d . . .
O3 O 0.6914(2) 0.51571(12) 0.23046(7) 0.0261(5) Uani 1 1 d . . .
O4 O 0.4280(2) 0.46498(12) 0.28922(7) 0.0275(5) Uani 1 1 d . . .
O5 O 0.6107(2) 0.35454(12) 0.34643(7) 0.0269(5) Uani 1 1 d . . .
O6 O 0.8573(2) 0.45645(11) 0.37804(7) 0.0223(4) Uani 1 1 d . . .
O7 O 0.6338(3) 0.58828(12) 0.41688(7) 0.0267(5) Uani 1 1 d . . .
O8 O 0.6342(3) 0.41534(11) 0.50424(7) 0.0254(5) Uani 1 1 d . . .
O9 O 0.8026(2) 0.56510(12) 0.55217(6) 0.0223(4) Uani 1 1 d . . .
O10 O 0.2564(2) 0.47926(12) 0.58816(8) 0.0285(5) Uani 1 1 d . . .
O11 O 0.4471(3) 0.42637(13) 0.10108(8) 0.0279(5) Uani 1 1 d . . .
H11D H 0.507(6) 0.431(3) 0.0794(17) 0.042 Uiso 1 1 d . . .
H11E H 0.379(6) 0.453(3) 0.0973(16) 0.042 Uiso 1 1 d . . .
O12 O 0.4359(4) 0.31337(18) 0.15290(11) 0.0511(7) Uani 1 1 d D . .
H12B H 0.347(4) 0.304(3) 0.162(2) 0.09(2) Uiso 1 1 d D . .
H12C H 0.439(8) 0.3584(16) 0.145(3) 0.10(3) Uiso 1 1 d D . .

loop_
_atom_site_aniso_label
_atom_site_aniso_U_11
_atom_site_aniso_U_22
_atom_site_aniso_U_33
_atom_site_aniso_U_23
_atom_site_aniso_U_13
_atom_site_aniso_U_12
C1 0.0303(16) 0.0268(15) 0.0224(15) -0.0026(12) 0.0042(13) 0.0067(12)
C2 0.0324(16) 0.0316(16) 0.0345(17) 0.0049(14) 0.0055(15) 0.0022(14)
C3 0.042(2) 0.040(2) 0.0330(18) 0.0097(15) 0.0088(16) 0.0097(16)
C4 0.0347(18) 0.045(2) 0.0307(17) -0.0024(15) -0.0042(15) 0.0110(16)
C5 0.0358(18) 0.0336(18) 0.0353(18) -0.0071(14) -0.0006(16) 0.0011(15)
C6 0.0366(18) 0.0290(16) 0.0291(16) 0.0002(13) 0.0043(15) 0.0036(14)
C7 0.0307(16) 0.0288(16) 0.0304(17) -0.0002(13) 0.0016(15) 0.0001(13)
C8 0.0174(13) 0.0286(15) 0.0235(15) -0.0013(12) 0.0001(12) 0.0029(12)
C9 0.0231(14) 0.0298(15) 0.0192(14) 0.0005(12) -0.0012(12) -0.0014(12)
C10 0.0313(16) 0.0283(16) 0.0223(15) 0.0028(12) -0.0002(13) -0.0005(13)
C11 0.0231(15) 0.0463(19) 0.0229(15) -0.0015(14) 0.0012(13) -0.0062(14)
C12 0.0219(14) 0.0247(14) 0.0168(13) 0.0029(11) -0.0030(11) 0.0028(12)
C13 0.0185(13) 0.0355(16) 0.0203(14) -0.0006(12) 0.0000(12) 0.0040(12)
C14 0.0198(14) 0.052(2) 0.0223(16) 0.0005(14) -0.0012(12) 0.0031(14)
C15 0.0299(16) 0.0390(19) 0.0298(17) -0.0008(14) 0.0000(14) 0.0115(14)
C16 0.0145(12) 0.0346(16) 0.0184(14) -0.0027(12) 0.0024(11) -0.0010(11)
C17 0.0249(15) 0.0298(16) 0.0184(14) -0.0012(12) 0.0024(12) -0.0051(12)
C18 0.0336(16) 0.0313(16) 0.0228(15) -0.0042(13) 0.0021(14) -0.0037(14)
C19 0.0251(15) 0.0366(17) 0.0282(16) -0.0014(13) 0.0013(14) -0.0103(14)
C20 0.0240(14) 0.0239(14) 0.0198(14) -0.0015(11) -0.0016(12) 0.0019(11)
C21 0.0198(13) 0.0299(15) 0.0204(14) 0.0009(12) 0.0022(12) -0.0009(12)
C22 0.0202(14) 0.0343(16) 0.0223(14) 0.0010(12) 0.0030(12) 0.0014(13)
C23 0.0251(15) 0.0316(16) 0.0251(15) -0.0004(12) 0.0011(13) 0.0032(13)
C24 0.0119(12) 0.0252(14) 0.0237(15) 0.0014(11) 0.0014(11) -0.0042(10)
C25 0.0239(14) 0.0243(14) 0.0201(14) -0.0004(11) 0.0004(12) -0.0017(12)
C26 0.0285(16) 0.0299(16) 0.0253(15) 0.0018(12) -0.0016(13) -0.0078(13)
C27 0.0330(16) 0.0282(15) 0.0211(14) 0.0030(12) -0.0030(13) 0.0035(13)
C28 0.0210(13) 0.0240(14) 0.0164(13) 0.0008(11) -0.0043(11) 0.0045(11)
C29 0.0158(13) 0.0311(15) 0.0209(14) -0.0057(11) 0.0022(11) -0.0015(11)
C30 0.0183(14) 0.0416(19) 0.0286(16) -0.0040(14) 0.0039(13) 0.0039(13)
C31 0.0171(14) 0.049(2) 0.045(2) -0.0104(17) -0.0017(14) 0.0005(14)
C32 0.0262(17) 0.042(2) 0.054(2) -0.0135(18) -0.0070(16) 0.0120(15)
C33 0.0212(14) 0.0315(16) 0.0218(14) -0.0014(12) 0.0032(12) -0.0055(12)
C34 0.0237(14) 0.0175(13) 0.0217(14) 0.0032(11) 0.0034(12) 0.0018(11)
C35 0.0224(14) 0.0368(17) 0.0161(13) 0.0002(12) -0.0022(12) 0.0052(13)
C36 0.0266(17) 0.0407(19) 0.0375(19) -0.0008(15) -0.0071(15) 0.0073(15)
C37 0.0184(13) 0.0372(17) 0.0195(14) -0.0028(12) 0.0010(11) 0.0023(13)
C38 0.0198(13) 0.0183(12) 0.0204(14) 0.0000(11) 0.0012(11) -0.0027(11)
C39 0.0214(14) 0.0249(14) 0.0169(13) -0.0018(11) 0.0021(11) 0.0008(12)
C40 0.0240(14) 0.0221(14) 0.0299(16) 0.0023(12) 0.0021(13) 0.0032(12)
C41 0.0308(17) 0.0241(16) 0.055(2) 0.0061(15) 0.0006(17) -0.0006(14)
C42 0.064(3) 0.054(3) 0.109(5) 0.048(3) -0.001(3) 0.000(3)
C43 0.122(6) 0.076(4) 0.067(4) -0.022(3) 0.005(4) -0.062(4)
C44 0.0191(14) 0.0248(15) 0.0340(17) 0.0034(13) 0.0032(12) 0.0018(12)
C45 0.0212(13) 0.0243(14) 0.0217(14) -0.0001(11) -0.0028(12) 0.0007(12)
C46 0.0329(17) 0.0268(16) 0.0310(17) 0.0058(13) 0.0011(14) -0.0061(13)
C47 0.054(2) 0.0290(17) 0.0361(19) 0.0064(14) 0.0038(18) -0.0013(17)
C48 0.074(3) 0.0259(17) 0.040(2) 0.0004(15) 0.001(2) -0.0106(19)
N1 0.0199(12) 0.0305(13) 0.0180(12) 0.0019(10) 0.0007(10) 0.0018(10)
N2 0.0195(12) 0.0315(14) 0.0171(12) -0.0025(10) 0.0012(10) 0.0020(10)
N3 0.0212(12) 0.0318(14) 0.0152(12) -0.0030(10) 0.0001(10) -0.0011(10)
N4 0.0250(13) 0.0287(13) 0.0153(12) 0.0000(10) 0.0000(11) -0.0003(11)
N5 0.0211(11) 0.0284(13) 0.0153(12) -0.0004(10) -0.0002(10) -0.0014(10)
N6 0.0169(11) 0.0283(13) 0.0175(11) -0.0031(10) -0.0004(10) 0.0017(10)
N7 0.0222(13) 0.0282(13) 0.0215(13) -0.0013(10) 0.0029(11) 0.0018(10)
N8 0.0237(13) 0.0316(14) 0.0164(12) -0.0007(10) 0.0026(11) 0.0027(11)
N9 0.0221(12) 0.0322(14) 0.0135(11) 0.0000(10) 0.0004(10) 0.0017(11)
N10 0.0203(12) 0.0235(11) 0.0160(12) -0.0019(9) 0.0019(10) 0.0006(10)
N11 0.0218(12) 0.0244(13) 0.0280(13) 0.0021(10) 0.0091(11) 0.0026(10)
N12 0.0270(14) 0.0246(13) 0.0302(14) 0.0028(11) 0.0083(12) 0.0001(11)
O1 0.0351(12) 0.0311(12) 0.0164(10) -0.0006(8) 0.0020(9) 0.0075(10)
O2 0.0305(11) 0.0330(12) 0.0177(10) 0.0015(8) 0.0040(9) 0.0055(10)
O3 0.0247(10) 0.0347(12) 0.0190(10) -0.0013(9) -0.0021(9) 0.0003(9)
O4 0.0276(11) 0.0356(12) 0.0194(10) -0.0028(9) 0.0030(9) 0.0020(10)
O5 0.0285(11) 0.0347(12) 0.0175(10) -0.0004(9) 0.0010(9) -0.0036(9)
O6 0.0203(10) 0.0317(11) 0.0150(10) 0.0014(8) -0.0001(8) -0.0022(9)
O7 0.0352(12) 0.0286(11) 0.0164(10) -0.0032(8) -0.0017(9) -0.0050(9)
O8 0.0295(11) 0.0275(11) 0.0191(10) -0.0001(8) 0.0067(9) 0.0008(9)
O9 0.0196(9) 0.0314(11) 0.0158(10) 0.0004(8) -0.0005(8) 0.0022(8)
O10 0.0252(11) 0.0293(11) 0.0311(12) 0.0027(9) 0.0096(10) 0.0009(9)
O11 0.0216(11) 0.0372(13) 0.0247(11) -0.0021(10) -0.0006(9) 0.0044(10)
O12 0.0552(19) 0.0516(18) 0.0465(17) 0.0067(14) 0.0017(15) 0.0053(15)

loop_
_atom_type_symbol
_atom_type_description
_atom_type_scat_dispersion_real
_atom_type_scat_dispersion_imag
_atom_type_scat_source
C C 0.0181 0.0091 'International Tables Vol C Tables 4.2.6.8 and 6.1.1.4'
H H 0.0000 0.0000 'International Tables Vol C Tables 4.2.6.8 and 6.1.1.4'
N N 0.0311 0.0180 'International Tables Vol C Tables 4.2.6.8 and 6.1.1.4'
O O 0.0492 0.0322 'International Tables Vol C Tables 4.2.6.8 and 6.1.1.4'

loop_
_geom_angle_atom_site_label_1
_geom_angle_atom_site_label_2
_geom_angle_atom_site_label_3
_geom_angle
_geom_angle_site_symmetry_1
_geom_angle_site_symmetry_3
C6 C1 C2 119.0(3) . .
C6 C1 C7 123.4(3) . .
C2 C1 C7 117.5(3) . .
C1 C2 C3 120.4(4) . .
C1 C2 H2 119.8 . .
C3 C2 H2 119.8 . .
C4 C3 C2 120.3(4) . .
C4 C3 H3 119.8 . .
C2 C3 H3 119.8 . .
C3 C4 C5 119.3(4) . .
C3 C4 H4 120.4 . .
C5 C4 H4 120.4 . .
C6 C5 C4 119.9(4) . .
C6 C5 H5 120.0 . .
C4 C5 H5 120.0 . .
C1 C6 C5 121.0(3) . .
C1 C6 H6 119.5 . .
C5 C6 H6 119.5 . .
O1 C7 C1 114.1(3) . .
O1 C7 H7A 108.7 . .
C1 C7 H7A 108.7 . .
O1 C7 H7B 108.7 . .
C1 C7 H7B 108.7 . .
H7A C7 H7B 107.6 . .
O2 C8 N1 126.5(3) . .
O2 C8 O1 122.8(3) . .
N1 C8 O1 110.7(3) . .
N1 C9 C11 109.5(3) . .
N1 C9 C10 107.9(3) . .
C11 C9 C10 109.9(3) . .
N1 C9 C12 110.8(3) . .
C11 C9 C12 110.0(3) . .
C10 C9 C12 108.7(3) . .
C9 C10 H10A 109.5 . .
C9 C10 H10B 109.5 . .
H10A C10 H10B 109.5 . .
C9 C10 H10C 109.5 . .
H10A C10 H10C 109.5 . .
H10B C10 H10C 109.5 . .
C9 C11 H11A 109.5 . .
C9 C11 H11B 109.5 . .
H11A C11 H11B 109.5 . .
C9 C11 H11C 109.5 . .
H11A C11 H11C 109.5 . .
H11B C11 H11C 109.5 . .
O3 C12 N2 122.9(3) . .
O3 C12 C9 121.8(3) . .
N2 C12 C9 115.2(3) . .
N2 C13 C15 111.6(3) . .
N2 C13 C14 108.6(3) . .
C15 C13 C14 109.3(3) . .
N2 C13 C16 109.2(2) . .
C15 C13 C16 110.0(3) . .
C14 C13 C16 107.9(3) . .
C13 C14 H14A 109.5 . .
C13 C14 H14B 109.5 . .
H14A C14 H14B 109.5 . .
C13 C14 H14C 109.5 . .
H14A C14 H14C 109.5 . .
H14B C14 H14C 109.5 . .
C13 C15 H15A 109.5 . .
C13 C15 H15B 109.5 . .
H15A C15 H15B 109.5 . .
C13 C15 H15C 109.5 . .
H15A C15 H15C 109.5 . .
H15B C15 H15C 109.5 . .
O4 C16 N3 122.3(3) . .
O4 C16 C13 122.6(3) . .
N3 C16 C13 115.0(3) . .
N3 C17 C19 110.9(3) . .
N3 C17 C18 107.7(3) . .
C19 C17 C18 110.2(3) . .
N3 C17 C20 109.7(3) . .
C19 C17 C20 110.2(3) . .
C18 C17 C20 108.1(3) . .
C17 C18 H18A 109.5 . .
C17 C18 H18B 109.5 . .
H18A C18 H18B 109.5 . .
C17 C18 H18C 109.5 . .
H18A C18 H18C 109.5 . .
H18B C18 H18C 109.5 . .
C17 C19 H19A 109.5 . .
C17 C19 H19B 109.5 . .
H19A C19 H19B 109.5 . .
C17 C19 H19C 109.5 . .
H19A C19 H19C 109.5 . .
H19B C19 H19C 109.5 . .
O5 C20 N4 122.6(3) . .
O5 C20 C17 121.2(3) . .
N4 C20 C17 116.2(3) . .
N4 C21 C22 109.2(3) . .
N4 C21 C23 110.7(3) . .
C22 C21 C23 109.9(3) . .
N4 C21 C24 108.7(2) . .
C22 C21 C24 108.7(3) . .
C23 C21 C24 109.6(3) . .
C21 C22 H22A 109.5 . .
C21 C22 H22B 109.5 . .
H22A C22 H22B 109.5 . .
C21 C22 H22C 109.5 . .
H22A C22 H22C 109.5 . .
H22B C22 H22C 109.5 . .
C21 C23 H23A 109.5 . .
C21 C23 H23B 109.5 . .
H23A C23 H23B 109.5 . .
C21 C23 H23C 109.5 . .
H23A C23 H23C 109.5 . .
H23B C23 H23C 109.5 . .
O6 C24 N5 122.9(3) . .
O6 C24 C21 122.7(3) . .
N5 C24 C21 114.3(3) . .
N5 C25 C27 108.0(3) . .
N5 C25 C26 110.9(3) . .
C27 C25 C26 110.6(3) . .
N5 C25 C28 110.8(2) . .
C27 C25 C28 106.5(3) . .
C26 C25 C28 109.8(3) . .
C25 C26 H26A 109.5 . .
C25 C26 H26B 109.5 . .
H26A C26 H26B 109.5 . .
C25 C26 H26C 109.5 . .
H26A C26 H26C 109.5 . .
H26B C26 H26C 109.5 . .
C25 C27 H27A 109.5 . .
C25 C27 H27B 109.5 . .
H27A C27 H27B 109.5 . .
C25 C27 H27C 109.5 . .
H27A C27 H27C 109.5 . .
H27B C27 H27C 109.5 . .
O7 C28 N6 123.9(3) . .
O7 C28 C25 118.6(3) . .
N6 C28 C25 117.4(3) . .
N6 C29 C33 110.0(2) . .
N6 C29 C30 112.0(3) . .
C33 C29 C30 112.7(3) . .
N6 C29 H29 107.3 . .
C33 C29 H29 107.3 . .
C30 C29 H29 107.3 . .
C31 C30 C32 110.7(3) . .
C31 C30 C29 113.4(3) . .
C32 C30 C29 110.4(3) . .
C31 C30 H30 107.3 . .
C32 C30 H30 107.3 . .
C29 C30 H30 107.3 . .
C30 C31 H31A 109.5 . .
C30 C31 H31B 109.5 . .
H31A C31 H31B 109.5 . .
C30 C31 H31C 109.5 . .
H31A C31 H31C 109.5 . .
H31B C31 H31C 109.5 . .
C30 C32 H32A 109.5 . .
C30 C32 H32B 109.5 . .
H32A C32 H32B 109.5 . .
C30 C32 H32C 109.5 . .
H32A C32 H32C 109.5 . .
H32B C32 H32C 109.5 . .
N7 C33 C29 112.0(3) . .
N7 C33 H33A 109.2 . .
C29 C33 H33A 109.2 . .
N7 C33 H33B 109.2 . .
C29 C33 H33B 109.2 . .
H33A C33 H33B 107.9 . .
O8 C34 N7 122.6(3) . .
O8 C34 N8 122.4(3) . .
N7 C34 N8 114.9(3) . .
N8 C35 C36 110.2(3) . .
N8 C35 C37 110.6(3) . .
C36 C35 C37 110.8(3) . .
N8 C35 H35 108.4 . .
C36 C35 H35 108.4 . .
C37 C35 H35 108.4 . .
C35 C36 H36A 109.5 . .
C35 C36 H36B 109.5 . .
H36A C36 H36B 109.5 . .
C35 C36 H36C 109.5 . .
H36A C36 H36C 109.5 . .
H36B C36 H36C 109.5 . .
N9 C37 C35 113.4(3) . .
N9 C37 H37A 108.9 . .
C35 C37 H37A 108.9 . .
N9 C37 H37B 108.9 . .
C35 C37 H37B 108.9 . .
H37A C37 H37B 107.7 . .
O9 C38 N10 124.1(3) . .
O9 C38 N9 121.2(3) . .
N10 C38 N9 114.7(3) . .
N10 C39 C40 108.9(2) . .
N10 C39 C44 111.6(3) . .
C40 C39 C44 108.0(3) . .
N10 C39 H39 109.5 . .
C40 C39 H39 109.5 . .
C44 C39 H39 109.5 . .
C41 C40 C39 115.5(3) . .
C41 C40 H40A 108.4 . .
C39 C40 H40A 108.4 . .
C41 C40 H40B 108.4 . .
C39 C40 H40B 108.4 . .
H40A C40 H40B 107.5 . .
C43 C41 C42 111.1(5) . .
C43 C41 C40 111.7(4) . .
C42 C41 C40 111.5(4) . .
C43 C41 H41 107.4 . .
C42 C41 H41 107.4 . .
C40 C41 H41 107.4 . .
C41 C42 H42A 109.5 . .
C41 C42 H42B 109.5 . .
H42A C42 H42B 109.5 . .
C41 C42 H42C 109.5 . .
H42A C42 H42C 109.5 . .
H42B C42 H42C 109.5 . .
C41 C43 H43A 109.5 . .
C41 C43 H43B 109.5 . .
H43A C43 H43B 109.5 . .
C41 C43 H43C 109.5 . .
H43A C43 H43C 109.5 . .
H43B C43 H43C 109.5 . .
N11 C44 C39 111.7(3) . .
N11 C44 H44A 109.3 . .
C39 C44 H44A 109.3 . .
N11 C44 H44B 109.3 . .
C39 C44 H44B 109.3 . .
H44A C44 H44B 107.9 . .
O10 C45 N12 121.7(3) . .
O10 C45 N11 123.0(3) . .
N12 C45 N11 115.3(3) . .
N12 C46 C48 109.2(3) . .
N12 C46 C47 111.5(3) . .
C48 C46 C47 112.4(3) . .
N12 C46 H46 107.9 . .
C48 C46 H46 107.9 . .
C47 C46 H46 107.9 . .
C46 C47 H47A 109.5 . .
C46 C47 H47B 109.5 . .
H47A C47 H47B 109.5 . .
C46 C47 H47C 109.5 . .
H47A C47 H47C 109.5 . .
H47B C47 H47C 109.5 . .
C46 C48 H48A 109.5 . .
C46 C48 H48B 109.5 . .
H48A C48 H48B 109.5 . .
C46 C48 H48C 109.5 . .
H48A C48 H48C 109.5 . .
H48B C48 H48C 109.5 . .
C8 N1 C9 120.4(3) . .
C8 N1 H1 125(3) . .
C9 N1 H1 114(3) . .
C12 N2 C13 122.5(3) . .
C12 N2 H2B 113(4) . .
C13 N2 H2B 124(4) . .
C16 N3 C17 122.6(3) . .
C16 N3 H3B 119(3) . .
C17 N3 H3B 119(3) . .
C20 N4 C21 122.0(3) . .
C20 N4 H4B 126(4) . .
C21 N4 H4B 113(4) . .
C24 N5 C25 121.7(3) . .
C24 N5 H5B 118(3) . .
C25 N5 H5B 119(3) . .
C28 N6 C29 121.6(3) . .
C28 N6 H6B 109(3) . .
C29 N6 H6B 129(3) . .
C34 N7 C33 121.2(3) . .
C34 N7 H7C 111(3) . .
C33 N7 H7C 119(3) . .
C34 N8 C35 122.2(3) . .
C34 N8 H8 118(4) . .
C35 N8 H8 114(4) . .
C38 N9 C37 121.9(3) . .
C38 N9 H9B 115(4) . .
C37 N9 H9B 118(4) . .
C38 N10 C39 125.1(3) . .
C38 N10 H10D 115(3) . .
C39 N10 H10D 119(3) . .
C45 N11 C44 120.1(3) . .
C45 N11 H11F 119(4) . .
C44 N11 H11F 114(4) . .
C45 N12 C46 121.6(3) . .
C45 N12 H12 114(4) . .
C46 N12 H12 124(4) . .
C8 O1 C7 114.2(3) . .
H11D O11 H11E 108(5) . .
H12B O12 H12C 108(4) . .

loop_
_geom_bond_atom_site_label_1
_geom_bond_atom_site_label_2
_geom_bond_distance
_geom_bond_site_symmetry_2
C1 C6 1.375(5) .
C1 C2 1.387(5) .
C1 C7 1.518(5) .
C2 C3 1.393(6) .
C2 H2 0.9500 .
C3 C4 1.378(6) .
C3 H3 0.9500 .
C4 C5 1.393(6) .
C4 H4 0.9500 .
C5 C6 1.387(6) .
C5 H5 0.9500 .
C6 H6 0.9500 .
C7 O1 1.438(4) .
C7 H7A 0.9900 .
C7 H7B 0.9900 .
C8 O2 1.210(4) .
C8 N1 1.336(4) .
C8 O1 1.368(4) .
C9 N1 1.459(4) .
C9 C11 1.524(4) .
C9 C10 1.544(4) .
C9 C12 1.546(4) .
C10 H10A 0.9800 .
C10 H10B 0.9800 .
C10 H10C 0.9800 .
C11 H11A 0.9800 .
C11 H11B 0.9800 .
C11 H11C 0.9800 .
C12 O3 1.238(4) .
C12 N2 1.340(4) .
C13 N2 1.462(4) .
C13 C15 1.523(5) .
C13 C14 1.532(5) .
C13 C16 1.554(4) .
C14 H14A 0.9800 .
C14 H14B 0.9800 .
C14 H14C 0.9800 .
C15 H15A 0.9800 .
C15 H15B 0.9800 .
C15 H15C 0.9800 .
C16 O4 1.226(4) .
C16 N3 1.350(4) .
C17 N3 1.470(4) .
C17 C19 1.532(4) .
C17 C18 1.538(5) .
C17 C20 1.545(4) .
C18 H18A 0.9800 .
C18 H18B 0.9800 .
C18 H18C 0.9800 .
C19 H19A 0.9800 .
C19 H19B 0.9800 .
C19 H19C 0.9800 .
C20 O5 1.229(4) .
C20 N4 1.335(4) .
C21 N4 1.457(4) .
C21 C22 1.526(4) .
C21 C23 1.535(5) .
C21 C24 1.551(4) .
C22 H22A 0.9800 .
C22 H22B 0.9800 .
C22 H22C 0.9800 .
C23 H23A 0.9800 .
C23 H23B 0.9800 .
C23 H23C 0.9800 .
C24 O6 1.224(4) .
C24 N5 1.345(4) .
C25 N5 1.461(4) .
C25 C27 1.529(4) .
C25 C26 1.533(4) .
C25 C28 1.550(4) .
C26 H26A 0.9800 .
C26 H26B 0.9800 .
C26 H26C 0.9800 .
C27 H27A 0.9800 .
C27 H27B 0.9800 .
C27 H27C 0.9800 .
C28 O7 1.237(4) .
C28 N6 1.325(4) .
C29 N6 1.471(4) .
C29 C33 1.526(5) .
C29 C30 1.544(4) .
C29 H29 1.0000 .
C30 C31 1.511(5) .
C30 C32 1.526(6) .
C30 H30 1.0000 .
C31 H31A 0.9800 .
C31 H31B 0.9800 .
C31 H31C 0.9800 .
C32 H32A 0.9800 .
C32 H32B 0.9800 .
C32 H32C 0.9800 .
C33 N7 1.459(4) .
C33 H33A 0.9900 .
C33 H33B 0.9900 .
C34 O8 1.244(4) .
C34 N7 1.352(4) .
C34 N8 1.366(4) .
C35 N8 1.450(4) .
C35 C36 1.528(4) .
C35 C37 1.533(5) .
C35 H35 1.0000 .
C36 H36A 0.9800 .
C36 H36B 0.9800 .
C36 H36C 0.9800 .
C37 N9 1.448(4) .
C37 H37A 0.9900 .
C37 H37B 0.9900 .
C38 O9 1.248(4) .
C38 N10 1.348(4) .
C38 N9 1.361(4) .
C39 N10 1.458(4) .
C39 C40 1.526(4) .
C39 C44 1.532(4) .
C39 H39 1.0000 .
C40 C41 1.523(5) .
C40 H40A 0.9900 .
C40 H40B 0.9900 .
C41 C43 1.470(7) .
C41 C42 1.501(6) .
C41 H41 1.0000 .
C42 H42A 0.9800 .
C42 H42B 0.9800 .
C42 H42C 0.9800 .
C43 H43A 0.9800 .
C43 H43B 0.9800 .
C43 H43C 0.9800 .
C44 N11 1.452(4) .
C44 H44A 0.9900 .
C44 H44B 0.9900 .
C45 O10 1.239(4) .
C45 N12 1.345(4) .
C45 N11 1.350(4) .
C46 N12 1.461(4) .
C46 C48 1.517(5) .
C46 C47 1.518(5) .
C46 H46 1.0000 .
C47 H47A 0.9800 .
C47 H47B 0.9800 .
C47 H47C 0.9800 .
C48 H48A 0.9800 .
C48 H48B 0.9800 .
C48 H48C 0.9800 .
N1 H1 0.93(5) .
N2 H2B 0.78(5) .
N3 H3B 0.86(5) .
N4 H4B 0.78(5) .
N5 H5B 0.90(5) .
N6 H6B 0.82(5) .
N7 H7C 0.82(6) .
N8 H8 0.82(5) .
N9 H9B 0.79(5) .
N10 H10D 0.92(5) .
N11 H11F 0.76(5) .
N12 H12 0.80(6) .
O11 H11D 0.90(6) .
O11 H11E 0.85(6) .
O12 H12B 0.91(2) .
O12 H12C 0.92(2) .

loop_
_geom_hbond_atom_site_label_D
_geom_hbond_atom_site_label_H
_geom_hbond_atom_site_label_A
_geom_hbond_distance_DH
_geom_hbond_distance_HA
_geom_hbond_distance_DA
_geom_hbond_angle_DHA
_geom_hbond_site_symmetry_A
N1 H1 O9 0.93(5) 1.89(5) 2.788(3) 162(4) 2_664
N2 H2B O11 0.78(5) 2.21(5) 2.963(4) 162(5) .
N2 H2B N1 0.78(5) 2.50(5) 2.871(4) 111(4) .
N3 H3B O12 0.86(5) 2.42(5) 3.254(4) 163(4) .
N4 H4B O2 0.78(5) 2.16(5) 2.941(4) 171(5) .
N5 H5B O3 0.90(5) 2.13(5) 3.026(3) 171(4) .
N6 H6B N5 0.82(5) 2.34(5) 2.788(4) 115(4) .
N6 H6B O4 0.82(5) 2.56(5) 3.280(3) 149(4) .
N6 H6B O5 0.82(5) 2.62(5) 3.157(4) 125(4) .
N7 H7C O5 0.82(6) 2.35(5) 2.915(4) 126(4) .
N7 H7C O6 0.82(6) 2.51(5) 3.204(4) 143(4) .
N8 H8 O6 0.82(5) 2.27(5) 2.998(4) 147(5) .
N9 H9B O7 0.79(5) 2.28(5) 2.984(4) 150(5) .
N10 H10D O7 0.92(5) 1.91(5) 2.801(3) 163(4) .
N11 H11F O8 0.76(5) 2.22(5) 2.922(4) 154(5) .
N12 H12 O8 0.80(6) 2.24(6) 2.967(4) 152(5) .
O11 H11D O9 0.90(6) 2.00(6) 2.843(3) 155(5) 2_664
O11 H11E O10 0.85(6) 1.86(6) 2.706(3) 174(5) 2_564

loop_
_geom_torsion_atom_site_label_1
_geom_torsion_atom_site_label_2
_geom_torsion_atom_site_label_3
_geom_torsion_atom_site_label_4
_geom_torsion
_geom_torsion_site_symmetry_1
_geom_torsion_site_symmetry_2
_geom_torsion_site_symmetry_3
_geom_torsion_site_symmetry_4
C6 C1 C2 C3 1.2(5) . . . .
C7 C1 C2 C3 -178.3(3) . . . .
C1 C2 C3 C4 -0.3(6) . . . .
C2 C3 C4 C5 -1.0(6) . . . .
C3 C4 C5 C6 1.4(6) . . . .
C2 C1 C6 C5 -0.8(5) . . . .
C7 C1 C6 C5 178.6(3) . . . .
C4 C5 C6 C1 -0.5(5) . . . .
C6 C1 C7 O1 -17.0(5) . . . .
C2 C1 C7 O1 162.5(3) . . . .
N1 C9 C12 O3 130.1(3) . . . .
C11 C9 C12 O3 9.0(4) . . . .
C10 C9 C12 O3 -111.5(3) . . . .
N1 C9 C12 N2 -52.3(4) . . . .
C11 C9 C12 N2 -173.5(3) . . . .
C10 C9 C12 N2 66.1(4) . . . .
N2 C13 C16 O4 130.2(3) . . . .
C15 C13 C16 O4 7.3(4) . . . .
C14 C13 C16 O4 -111.9(3) . . . .
N2 C13 C16 N3 -53.4(4) . . . .
C15 C13 C16 N3 -176.2(3) . . . .
C14 C13 C16 N3 64.5(3) . . . .
N3 C17 C20 O5 132.1(3) . . . .
C19 C17 C20 O5 9.7(4) . . . .
C18 C17 C20 O5 -110.8(3) . . . .
N3 C17 C20 N4 -50.0(4) . . . .
C19 C17 C20 N4 -172.3(3) . . . .
C18 C17 C20 N4 67.2(3) . . . .
N4 C21 C24 O6 133.0(3) . . . .
C22 C21 C24 O6 -108.3(3) . . . .
C23 C21 C24 O6 11.9(4) . . . .
N4 C21 C24 N5 -49.7(3) . . . .
C22 C21 C24 N5 69.1(3) . . . .
C23 C21 C24 N5 -170.8(3) . . . .
N5 C25 C28 O7 149.2(3) . . . .
C27 C25 C28 O7 -93.5(3) . . . .
C26 C25 C28 O7 26.3(4) . . . .
N5 C25 C28 N6 -34.2(4) . . . .
C27 C25 C28 N6 83.0(3) . . . .
C26 C25 C28 N6 -157.1(3) . . . .
N6 C29 C30 C31 68.8(4) . . . .
C33 C29 C30 C31 -55.9(4) . . . .
N6 C29 C30 C32 -56.2(4) . . . .
C33 C29 C30 C32 179.2(3) . . . .
N6 C29 C33 N7 54.7(3) . . . .
C30 C29 C33 N7 -179.5(3) . . . .
N8 C35 C37 N9 54.9(3) . . . .
C36 C35 C37 N9 177.5(3) . . . .
N10 C39 C40 C41 -64.7(4) . . . .
C44 C39 C40 C41 174.0(3) . . . .
C39 C40 C41 C43 -75.5(6) . . . .
C39 C40 C41 C42 159.5(4) . . . .
N10 C39 C44 N11 46.5(4) . . . .
C40 C39 C44 N11 166.1(3) . . . .
O2 C8 N1 C9 11.1(5) . . . .
O1 C8 N1 C9 -169.0(3) . . . .
C11 C9 N1 C8 72.8(3) . . . .
C10 C9 N1 C8 -167.6(3) . . . .
C12 C9 N1 C8 -48.7(4) . . . .
O3 C12 N2 C13 4.8(5) . . . .
C9 C12 N2 C13 -172.7(3) . . . .
C15 C13 N2 C12 63.1(4) . . . .
C14 C13 N2 C12 -176.3(3) . . . .
C16 C13 N2 C12 -58.8(4) . . . .
O4 C16 N3 C17 -0.8(5) . . . .
C13 C16 N3 C17 -177.3(3) . . . .
C19 C17 N3 C16 64.8(4) . . . .
C18 C17 N3 C16 -174.5(3) . . . .
C20 C17 N3 C16 -57.2(4) . . . .
O5 C20 N4 C21 1.3(5) . . . .
C17 C20 N4 C21 -176.7(3) . . . .
C22 C21 N4 C20 -172.8(3) . . . .
C23 C21 N4 C20 66.1(4) . . . .
C24 C21 N4 C20 -54.4(4) . . . .
O6 C24 N5 C25 4.5(4) . . . .
C21 C24 N5 C25 -172.8(2) . . . .
C27 C25 N5 C24 -175.5(3) . . . .
C26 C25 N5 C24 63.1(4) . . . .
C28 C25 N5 C24 -59.2(4) . . . .
O7 C28 N6 C29 -4.7(5) . . . .
C25 C28 N6 C29 179.0(3) . . . .
C33 C29 N6 C28 -126.8(3) . . . .
C30 C29 N6 C28 107.0(3) . . . .
O8 C34 N7 C33 22.5(5) . . . .
N8 C34 N7 C33 -160.4(3) . . . .
C29 C33 N7 C34 73.9(4) . . . .
O8 C34 N8 C35 -12.3(5) . . . .
N7 C34 N8 C35 170.6(3) . . . .
C36 C35 N8 C34 141.7(3) . . . .
C37 C35 N8 C34 -95.4(3) . . . .
O9 C38 N9 C37 17.2(4) . . . .
N10 C38 N9 C37 -163.5(3) . . . .
C35 C37 N9 C38 73.1(4) . . . .
O9 C38 N10 C39 6.7(5) . . . .
N9 C38 N10 C39 -172.6(3) . . . .
C40 C39 N10 C38 135.2(3) . . . .
C44 C39 N10 C38 -105.7(3) . . . .
O10 C45 N11 C44 -19.4(5) . . . .
N12 C45 N11 C44 162.2(3) . . . .
C39 C44 N11 C45 166.4(3) . . . .
O10 C45 N12 C46 -1.5(5) . . . .
N11 C45 N12 C46 177.0(3) . . . .
C48 C46 N12 C45 155.3(3) . . . .
C47 C46 N12 C45 -79.9(4) . . . .
O2 C8 O1 C7 9.3(4) . . . .
N1 C8 O1 C7 -170.6(3) . . . .
C1 C7 O1 C8 -70.2(4) . . . .
